data_7251368
loop_
_publ_author_name
'Kumar, Satyanand'
'Kumar, Ravi'
'Mishra, Rakesh K.'
'Awasthi, Satish Kumar'

_publ_section_title
;
 Exploring weak noncovalent interactions in a few halo-substituted
 quinolones.
;
_journal_issue 44
_journal_name_full 'RSC advances'
_journal_page_first 37216
_journal_page_last 37225
_journal_paper_doi 10.1039/d5ra03605d
_journal_volume 15
_journal_year 2025
_chemical_formula_moiety 'C15 H15 Cl F N O3'
_chemical_formula_sum 'C15 H15 Cl F N O3'
_chemical_formula_weight 311.73
_space_group_IT_number 14
_space_group_name_Hall '-P 2yn'
_space_group_name_H-M_alt 'P 1 21/n 1'
_symmetry_cell_setting monoclinic
_symmetry_space_group_name_Hall '-P 2yn'
_symmetry_space_group_name_H-M 'P 1 21/n 1'
_atom_sites_solution_hydrogens geom
_atom_sites_solution_primary direct
_atom_sites_solution_secondary difmap
_audit_creation_method SHELXL-97
_audit_update_record
;
2013-10-04 deposited with the CCDC.	2025-09-09 downloaded from the CCDC.
;
_cell_angle_alpha 90.00
_cell_angle_beta 101.018(8)
_cell_angle_gamma 90.00
_cell_formula_units_Z 4
_cell_length_a 10.4187(9)
_cell_length_b 11.4345(10)
_cell_length_c 12.6311(11)
_cell_measurement_reflns_used 4002
_cell_measurement_temperature 298(2)
_cell_measurement_theta_max 29.18
_cell_measurement_theta_min 0.920
_cell_volume 1477.0(2)
_computing_cell_refinement 'CrysAlis PRO (Oxford diffraction 2009)'
_computing_data_collection 'CrysAlis PRO (Oxford diffraction 2009)'
_computing_data_reduction 'CrysAlis PRO'
_computing_molecular_graphics 'Mercury   (Macrae, et al. 2006)'
_computing_publication_material 'publCIF (Westrip, 2010)'
_computing_structure_refinement 'SHELXL-97 (Sheldrick, 1997)'
_computing_structure_solution 'SHELXS-97 (Sheldrick, 1997)'
_diffrn_ambient_temperature 298(2)
_diffrn_measured_fraction_theta_full 1.000
_diffrn_measured_fraction_theta_max 1.000
_diffrn_measurement_device_type '(CrysAlis PRO; Oxford Diffraction, 2009)'
_diffrn_measurement_method \w
_diffrn_radiation_monochromator graphite
_diffrn_radiation_source 'fine-focus sealed tube'
_diffrn_radiation_type MoK\a
_diffrn_radiation_wavelength 0.71073
_diffrn_reflns_av_R_equivalents 0.0190
_diffrn_reflns_av_sigmaI/netI 0.0239
_diffrn_reflns_limit_h_max 14
_diffrn_reflns_limit_h_min -12
_diffrn_reflns_limit_k_max 12
_diffrn_reflns_limit_k_min -15
_diffrn_reflns_limit_l_max 17
_diffrn_reflns_limit_l_min -15
_diffrn_reflns_number 9638
_diffrn_reflns_theta_full 29.18
_diffrn_reflns_theta_max 29.18
_diffrn_reflns_theta_min 3.29
_diffrn_standards_decay_% numb
_diffrn_standards_interval_count numb
_diffrn_standards_interval_time numb
_diffrn_standards_number numb
_exptl_absorpt_coefficient_mu 0.279
_exptl_absorpt_correction_T_max 0.938
_exptl_absorpt_correction_T_min 0.920
_exptl_absorpt_correction_type multi-scan
_exptl_absorpt_process_details '(CrysAlis PRO; Oxford Diffraction, 2009)'
_exptl_crystal_colour colourless
_exptl_crystal_density_diffrn 1.402
_exptl_crystal_density_method 'not measured'
_exptl_crystal_description block
_exptl_crystal_F_000 648
_exptl_crystal_size_max 0.30
_exptl_crystal_size_mid 0.30
_exptl_crystal_size_min 0.23
_refine_diff_density_max 0.433
_refine_diff_density_min -0.320
_refine_diff_density_rms 0.046
_refine_ls_extinction_method none
_refine_ls_goodness_of_fit_ref 0.754
_refine_ls_hydrogen_treatment constr
_refine_ls_matrix_type full
_refine_ls_number_parameters 192
_refine_ls_number_reflns 4002
_refine_ls_number_restraints 0
_refine_ls_restrained_S_all 0.754
_refine_ls_R_factor_all 0.0629
_refine_ls_R_factor_gt 0.0510
_refine_ls_shift/su_max 0.000
_refine_ls_shift/su_mean 0.000
_refine_ls_structure_factor_coef Fsqd
_refine_ls_weighting_details 'calc w=1/[\s^2^(Fo^2^)+(0.1688P)^2^+1.0189P] where P=(Fo^2^+2Fc^2^)/3'
_refine_ls_weighting_scheme calc
_refine_ls_wR_factor_gt 0.1743
_refine_ls_wR_factor_ref 0.1931
_reflns_number_gt 2828
_reflns_number_total 4002
_reflns_threshold_expression >2sigma(I)
_cod_data_source_file d5ra03605d2.cif
_cod_data_source_block shelxl_CCDC3
_cod_original_sg_symbol_H-M 'P 21/n'
_cod_database_code 7251368

loop_
_symmetry_equiv_pos_as_xyz
'x, y, z'
'-x+1/2, y+1/2, -z+1/2'
'-x, -y, -z'
'x-1/2, -y-1/2, z-1/2'

loop_
_atom_site_label
_atom_site_type_symbol
_atom_site_fract_x
_atom_site_fract_y
_atom_site_fract_z
_atom_site_U_iso_or_equiv
_atom_site_adp_type
_atom_site_occupancy
_atom_site_symmetry_multiplicity
_atom_site_calc_flag
_atom_site_refinement_flags
_atom_site_disorder_assembly
_atom_site_disorder_group
Cl1 Cl 0.50808(7) 0.84459(7) 0.08291(6) 0.0686(3) Uani 1 1 d . . .
O3 O -0.08801(17) 0.64740(15) -0.12852(11) 0.0499(4) Uani 1 1 d . . .
C4 C 0.09966(19) 0.69694(16) -0.00098(13) 0.0312(4) Uani 1 1 d . . .
C9 C 0.16381(18) 0.70395(15) 0.10726(13) 0.0290(4) Uani 1 1 d . . .
C1 C -0.02349(18) 0.62474(16) 0.16091(14) 0.0314(4) Uani 1 1 d . . .
H1 H -0.0634 0.5987 0.2165 0.038 Uiso 1 1 calc R . .
N1 N 0.09866(15) 0.66586(14) 0.18774(11) 0.0304(4) Uani 1 1 d . . .
O1 O -0.26191(15) 0.54209(17) 0.13709(13) 0.0528(4) Uani 1 1 d . . .
C8 C 0.29119(19) 0.74948(17) 0.13393(15) 0.0344(4) Uani 1 1 d . . .
H8 H 0.3335 0.7544 0.2056 0.041 Uiso 1 1 calc R . .
C3 C -0.0359(2) 0.65236(16) -0.03250(14) 0.0337(4) Uani 1 1 d . . .
C2 C -0.09454(18) 0.61798(17) 0.05755(14) 0.0330(4) Uani 1 1 d . . .
F1 F 0.35095(18) 0.81753(17) -0.13235(13) 0.0755(5) Uani 1 1 d . . .
C7 C 0.3526(2) 0.78667(19) 0.05275(17) 0.0415(5) Uani 1 1 d . . .
C11 C 0.16511(19) 0.66334(18) 0.30234(14) 0.0354(4) Uani 1 1 d . . .
H11A H 0.1000 0.6589 0.3478 0.042 Uiso 1 1 calc R . .
H11B H 0.2140 0.7353 0.3196 0.042 Uiso 1 1 calc R . .
C6 C 0.2886(2) 0.7794(2) -0.05417(17) 0.0471(5) Uani 1 1 d . . .
C5 C 0.1654(2) 0.7359(2) -0.08175(16) 0.0425(5) Uani 1 1 d . . .
H5 H 0.1247 0.7318 -0.1539 0.051 Uiso 1 1 calc R . .
O2 O -0.30727(18) 0.5707(2) -0.04094(15) 0.0736(6) Uani 1 1 d . . .
C10 C -0.2314(2) 0.57515(19) 0.04241(16) 0.0397(5) Uani 1 1 d . . .
C12 C 0.2569(3) 0.5606(2) 0.32609(19) 0.0512(6) Uani 1 1 d . . .
H12A H 0.3271 0.5689 0.2860 0.061 Uiso 1 1 calc R . .
H12B H 0.2100 0.4890 0.3027 0.061 Uiso 1 1 calc R . .
C14 C -0.3940(2) 0.5009(2) 0.1348(2) 0.0525(6) Uani 1 1 d . . .
H14A H -0.4157 0.4391 0.0818 0.063 Uiso 1 1 calc R . .
H14B H -0.4559 0.5644 0.1158 0.063 Uiso 1 1 calc R . .
C13 C 0.3143(3) 0.5527(3) 0.4457(2) 0.0697(8) Uani 1 1 d . . .
H13A H 0.3660 0.6211 0.4678 0.105 Uiso 1 1 calc R . .
H13B H 0.3685 0.4844 0.4594 0.105 Uiso 1 1 calc R . .
H13C H 0.2448 0.5477 0.4856 0.105 Uiso 1 1 calc R . .
C15 C -0.3998(3) 0.4559(3) 0.2450(2) 0.0718(8) Uani 1 1 d . . .
H15A H -0.3350 0.3960 0.2645 0.108 Uiso 1 1 calc R . .
H15B H -0.4850 0.4239 0.2450 0.108 Uiso 1 1 calc R . .
H15C H -0.3832 0.5188 0.2961 0.108 Uiso 1 1 calc R . .

loop_
_atom_site_aniso_label
_atom_site_aniso_U_11
_atom_site_aniso_U_22
_atom_site_aniso_U_33
_atom_site_aniso_U_23
_atom_site_aniso_U_13
_atom_site_aniso_U_12
Cl1 0.0468(4) 0.0868(5) 0.0760(5) 0.0109(3) 0.0210(3) -0.0197(3)
O3 0.0485(9) 0.0700(11) 0.0261(7) -0.0009(6) -0.0060(6) 0.0090(8)
C4 0.0365(10) 0.0320(9) 0.0248(8) 0.0013(7) 0.0051(7) 0.0083(7)
C9 0.0310(9) 0.0296(8) 0.0266(8) 0.0004(6) 0.0060(6) 0.0036(7)
C1 0.0273(8) 0.0385(9) 0.0279(8) -0.0009(7) 0.0038(6) 0.0010(7)
N1 0.0272(7) 0.0403(8) 0.0228(7) -0.0006(6) 0.0021(5) -0.0013(6)
O1 0.0303(8) 0.0808(12) 0.0451(8) -0.0012(8) 0.0013(6) -0.0125(8)
C8 0.0327(9) 0.0376(10) 0.0325(8) 0.0021(7) 0.0055(7) -0.0012(8)
C3 0.0367(10) 0.0344(9) 0.0267(8) -0.0015(7) -0.0023(7) 0.0118(8)
C2 0.0293(9) 0.0357(9) 0.0311(9) -0.0020(7) -0.0018(7) 0.0032(7)
F1 0.0728(11) 0.1093(13) 0.0530(9) 0.0230(9) 0.0339(8) -0.0073(10)
C7 0.0380(10) 0.0421(11) 0.0471(11) 0.0042(9) 0.0151(9) -0.0004(9)
C11 0.0298(9) 0.0526(11) 0.0224(8) -0.0005(7) 0.0014(6) -0.0075(8)
C6 0.0538(13) 0.0530(12) 0.0400(10) 0.0103(9) 0.0226(10) 0.0039(10)
C5 0.0511(12) 0.0501(12) 0.0274(8) 0.0058(8) 0.0100(8) 0.0095(10)
O2 0.0418(10) 0.1173(18) 0.0511(10) 0.0101(10) -0.0180(8) -0.0215(11)
C10 0.0312(10) 0.0445(11) 0.0391(10) -0.0014(8) -0.0046(7) 0.0002(8)
C12 0.0510(13) 0.0529(13) 0.0455(12) 0.0116(10) -0.0016(10) 0.0011(11)
C14 0.0282(10) 0.0622(14) 0.0645(14) -0.0027(12) 0.0024(9) -0.0082(10)
C13 0.0694(18) 0.0648(16) 0.0586(15) 0.0234(12) -0.0290(13) -0.0159(14)
C15 0.0541(16) 0.092(2) 0.0717(18) -0.0054(16) 0.0184(14) -0.0183(15)

loop_
_atom_type_symbol
_atom_type_description
_atom_type_scat_dispersion_real
_atom_type_scat_dispersion_imag
_atom_type_scat_source
C C 0.0033 0.0016 'International Tables Vol C Tables 4.2.6.8 and 6.1.1.4'
H H 0.0000 0.0000 'International Tables Vol C Tables 4.2.6.8 and 6.1.1.4'
Cl Cl 0.1484 0.1585 'International Tables Vol C Tables 4.2.6.8 and 6.1.1.4'
F F 0.0171 0.0103 'International Tables Vol C Tables 4.2.6.8 and 6.1.1.4'
N N 0.0061 0.0033 'International Tables Vol C Tables 4.2.6.8 and 6.1.1.4'
O O 0.0106 0.0060 'International Tables Vol C Tables 4.2.6.8 and 6.1.1.4'

loop_
_geom_angle_atom_site_label_1
_geom_angle_atom_site_label_2
_geom_angle_atom_site_label_3
_geom_angle
_geom_angle_site_symmetry_1
_geom_angle_site_symmetry_3
_geom_angle_publ_flag
C9 C4 C5 118.77(18) . . ?
C9 C4 C3 122.18(16) . . ?
C5 C4 C3 119.04(17) . . ?
N1 C9 C8 120.63(16) . . ?
N1 C9 C4 118.95(16) . . ?
C8 C9 C4 120.42(16) . . ?
N1 C1 C2 125.02(17) . . ?
N1 C1 H1 117.5 . . ?
C2 C1 H1 117.5 . . ?
C1 N1 C9 119.77(15) . . ?
C1 N1 C11 119.02(15) . . ?
C9 N1 C11 121.10(15) . . ?
C10 O1 C14 117.21(18) . . ?
C7 C8 C9 119.24(18) . . ?
C7 C8 H8 120.4 . . ?
C9 C8 H8 120.4 . . ?
O3 C3 C2 126.2(2) . . ?
O3 C3 C4 119.85(18) . . ?
C2 C3 C4 113.99(15) . . ?
C1 C2 C3 120.05(18) . . ?
C1 C2 C10 118.06(17) . . ?
C3 C2 C10 121.89(17) . . ?
C8 C7 C6 120.03(19) . . ?
C8 C7 Cl1 120.36(17) . . ?
C6 C7 Cl1 119.60(16) . . ?
N1 C11 C12 111.70(16) . . ?
N1 C11 H11A 109.3 . . ?
C12 C11 H11A 109.3 . . ?
N1 C11 H11B 109.3 . . ?
C12 C11 H11B 109.3 . . ?
H11A C11 H11B 107.9 . . ?
F1 C6 C5 119.5(2) . . ?
F1 C6 C7 118.8(2) . . ?
C5 C6 C7 121.71(18) . . ?
C6 C5 C4 119.84(18) . . ?
C6 C5 H5 120.1 . . ?
C4 C5 H5 120.1 . . ?
O2 C10 O1 122.9(2) . . ?
O2 C10 C2 125.9(2) . . ?
O1 C10 C2 111.17(17) . . ?
C11 C12 C13 111.0(2) . . ?
C11 C12 H12A 109.4 . . ?
C13 C12 H12A 109.4 . . ?
C11 C12 H12B 109.4 . . ?
C13 C12 H12B 109.4 . . ?
H12A C12 H12B 108.0 . . ?
O1 C14 C15 107.5(2) . . ?
O1 C14 H14A 110.2 . . ?
C15 C14 H14A 110.2 . . ?
O1 C14 H14B 110.2 . . ?
C15 C14 H14B 110.2 . . ?
H14A C14 H14B 108.5 . . ?
C12 C13 H13A 109.5 . . ?
C12 C13 H13B 109.5 . . ?
H13A C13 H13B 109.5 . . ?
C12 C13 H13C 109.5 . . ?
H13A C13 H13C 109.5 . . ?
H13B C13 H13C 109.5 . . ?
C14 C15 H15A 109.5 . . ?
C14 C15 H15B 109.5 . . ?
H15A C15 H15B 109.5 . . ?
C14 C15 H15C 109.5 . . ?
H15A C15 H15C 109.5 . . ?
H15B C15 H15C 109.5 . . ?

loop_
_geom_bond_atom_site_label_1
_geom_bond_atom_site_label_2
_geom_bond_distance
_geom_bond_site_symmetry_2
_geom_bond_publ_flag
Cl1 C7 1.724(2) . ?
O3 C3 1.232(2) . ?
C4 C9 1.405(2) . ?
C4 C5 1.405(3) . ?
C4 C3 1.483(3) . ?
C9 N1 1.396(2) . ?
C9 C8 1.405(3) . ?
C1 N1 1.338(2) . ?
C1 C2 1.374(2) . ?
C1 H1 0.9300 . ?
N1 C11 1.481(2) . ?
O1 C10 1.349(3) . ?
O1 C14 1.450(3) . ?
C8 C7 1.376(3) . ?
C8 H8 0.9300 . ?
C3 C2 1.444(3) . ?
C2 C10 1.485(3) . ?
F1 C6 1.354(2) . ?
C7 C6 1.390(3) . ?
C11 C12 1.509(3) . ?
C11 H11A 0.9700 . ?
C11 H11B 0.9700 . ?
C6 C5 1.359(3) . ?
C5 H5 0.9300 . ?
O2 C10 1.190(3) . ?
C12 C13 1.518(3) . ?
C12 H12A 0.9700 . ?
C12 H12B 0.9700 . ?
C14 C15 1.495(4) . ?
C14 H14A 0.9700 . ?
C14 H14B 0.9700 . ?
C13 H13A 0.9600 . ?
C13 H13B 0.9600 . ?
C13 H13C 0.9600 . ?
C15 H15A 0.9600 . ?
C15 H15B 0.9600 . ?
C15 H15C 0.9600 . ?

loop_
_geom_torsion_atom_site_label_1
_geom_torsion_atom_site_label_2
_geom_torsion_atom_site_label_3
_geom_torsion_atom_site_label_4
_geom_torsion
_geom_torsion_site_symmetry_1
_geom_torsion_site_symmetry_2
_geom_torsion_site_symmetry_3
_geom_torsion_site_symmetry_4
_geom_torsion_publ_flag
C5 C4 C9 N1 179.72(16) . . . . ?
C3 C4 C9 N1 1.1(3) . . . . ?
C5 C4 C9 C8 0.2(3) . . . . ?
C3 C4 C9 C8 -178.39(16) . . . . ?
C2 C1 N1 C9 -1.2(3) . . . . ?
C2 C1 N1 C11 -177.51(17) . . . . ?
C8 C9 N1 C1 178.79(17) . . . . ?
C4 C9 N1 C1 -0.7(3) . . . . ?
C8 C9 N1 C11 -5.0(3) . . . . ?
C4 C9 N1 C11 175.53(16) . . . . ?
N1 C9 C8 C7 -179.78(17) . . . . ?
C4 C9 C8 C7 -0.3(3) . . . . ?
C9 C4 C3 O3 -179.72(18) . . . . ?
C5 C4 C3 O3 1.7(3) . . . . ?
C9 C4 C3 C2 0.2(3) . . . . ?
C5 C4 C3 C2 -178.36(17) . . . . ?
N1 C1 C2 C3 2.6(3) . . . . ?
N1 C1 C2 C10 -177.16(17) . . . . ?
O3 C3 C2 C1 177.94(19) . . . . ?
C4 C3 C2 C1 -2.0(3) . . . . ?
O3 C3 C2 C10 -2.3(3) . . . . ?
C4 C3 C2 C10 177.78(17) . . . . ?
C9 C8 C7 C6 0.3(3) . . . . ?
C9 C8 C7 Cl1 179.20(15) . . . . ?
C1 N1 C11 C12 99.5(2) . . . . ?
C9 N1 C11 C12 -76.8(2) . . . . ?
C8 C7 C6 F1 179.5(2) . . . . ?
Cl1 C7 C6 F1 0.5(3) . . . . ?
C8 C7 C6 C5 -0.2(3) . . . . ?
Cl1 C7 C6 C5 -179.13(18) . . . . ?
F1 C6 C5 C4 -179.5(2) . . . . ?
C7 C6 C5 C4 0.1(3) . . . . ?
C9 C4 C5 C6 -0.1(3) . . . . ?
C3 C4 C5 C6 178.52(19) . . . . ?
C14 O1 C10 O2 -0.7(4) . . . . ?
C14 O1 C10 C2 178.53(19) . . . . ?
C1 C2 C10 O2 175.4(2) . . . . ?
C3 C2 C10 O2 -4.3(4) . . . . ?
C1 C2 C10 O1 -3.7(3) . . . . ?
C3 C2 C10 O1 176.47(17) . . . . ?
N1 C11 C12 C13 -174.61(19) . . . . ?
C10 O1 C14 C15 173.1(2) . . . . ?
